data_7043161
loop_
_publ_author_name
'Pinkas, Jiri'
'Gyepes, Robert'
'Cisarova, Ivana'
'Kubi\<sta, Ji\<r\'i'
'Horacek, Michal'
'Mach, Karel'

_publ_section_title
;
 Decamethyltitanocene hydride intermediates in hydrogenation of
 corresponding titanocene-(\h2-ethene) or (\h2-alkyne) complexes and
 effects of bulkier auxiliary ligands
;
_journal_name_full 'Dalton Trans.'
_journal_paper_doi 10.1039/C7DT01545C
_journal_year 2017
_chemical_formula_moiety 'C52 H86 Ti2'
_chemical_formula_sum 'C52 H86 Ti2'
_chemical_formula_weight 807.01
_chemical_name_systematic
; 
 ? 
;
_space_group_crystal_system triclinic
_space_group_IT_number 2
_space_group_name_Hall '-P 1'
_space_group_name_H-M_alt 'P -1'
_symmetry_cell_setting triclinic
_symmetry_space_group_name_Hall '-P 1'
_symmetry_space_group_name_H-M 'P -1'
_atom_sites_solution_hydrogens geom
_atom_sites_solution_primary direct
_atom_sites_solution_secondary difmap
_audit_creation_method SHELXL-97
_audit_update_record
;
2017-04-25 deposited with the CCDC.
2017-05-30 downloaded from the CCDC.
;
_cell_angle_alpha 66.0210(10)
_cell_angle_beta 88.0080(10)
_cell_angle_gamma 88.7080(10)
_cell_formula_units_Z 2
_cell_length_a 8.6546(3)
_cell_length_b 17.0780(5)
_cell_length_c 17.4546(6)
_cell_measurement_reflns_used 9943
_cell_measurement_temperature 150(2)
_cell_measurement_theta_max 27.5572
_cell_measurement_theta_min 2.3957
_cell_volume 2355.67(14)
_computing_structure_refinement 'SHELXL-97 (Sheldrick, 1997)'
_computing_structure_solution 'SHELXS-97 (Sheldrick, 1990)'
_diffrn_ambient_temperature 150(2)
_diffrn_measured_fraction_theta_full 0.993
_diffrn_measured_fraction_theta_max 0.993
_diffrn_measurement_device_type 'Bruker Nonius with APEX II detector'
_diffrn_radiation_monochromator graphite
_diffrn_radiation_source 'fine-focus sealed tube'
_diffrn_radiation_type MoK\a
_diffrn_radiation_wavelength 0.71073
_diffrn_reflns_av_R_equivalents 0.0201
_diffrn_reflns_av_sigmaI/netI 0.0395
_diffrn_reflns_limit_h_max 11
_diffrn_reflns_limit_h_min -11
_diffrn_reflns_limit_k_max 20
_diffrn_reflns_limit_k_min -22
_diffrn_reflns_limit_l_max 22
_diffrn_reflns_limit_l_min -18
_diffrn_reflns_number 21971
_diffrn_reflns_theta_full 27.50
_diffrn_reflns_theta_max 27.50
_diffrn_reflns_theta_min 1.31
_exptl_absorpt_coefficient_mu 0.371
_exptl_absorpt_correction_T_max 0.8508
_exptl_absorpt_correction_T_min 0.6841
_exptl_absorpt_correction_type multi-scan
_exptl_absorpt_process_details 'SADABS V2014/5 (Bruker AXS Inc.)'
_exptl_crystal_colour 'dark red'
_exptl_crystal_density_diffrn 1.138
_exptl_crystal_density_method 'not measured'
_exptl_crystal_description prism
_exptl_crystal_F_000 884
_exptl_crystal_size_max 1.11
_exptl_crystal_size_mid 0.45
_exptl_crystal_size_min 0.45
_refine_diff_density_max 0.353
_refine_diff_density_min -0.267
_refine_diff_density_rms 0.046
_refine_ls_extinction_method none
_refine_ls_goodness_of_fit_ref 1.026
_refine_ls_hydrogen_treatment mixed
_refine_ls_matrix_type full
_refine_ls_number_parameters 587
_refine_ls_number_reflns 10747
_refine_ls_number_restraints 30
_refine_ls_restrained_S_all 1.030
_refine_ls_R_factor_all 0.0543
_refine_ls_R_factor_gt 0.0394
_refine_ls_shift/su_max 0.001
_refine_ls_shift/su_mean 0.000
_refine_ls_structure_factor_coef Fsqd
_refine_ls_weighting_details 'calc w=1/[\s^2^(Fo^2^)+(0.0511P)^2^+0.7464P] where P=(Fo^2^+2Fc^2^)/3'
_refine_ls_weighting_scheme calc
_refine_ls_wR_factor_gt 0.1001
_refine_ls_wR_factor_ref 0.1067
_reflns_number_gt 8515
_reflns_number_total 10747
_reflns_threshold_expression >2sigma(I)
_cod_data_source_file c7dt01545c8.cif
_cod_data_source_block tbutimeh1
_cod_depositor_comments
;
The following automatic conversions were performed:

'_space_group_crystal_system' value 'Triclinic' changed to
'triclinic' according to
/home/data/users/saulius/crontab/automatic-downloads/rss-feeds/RSC/lib/dictionaries/cif_core.dic
dictionary named 'cif_core.dic' version 2.4.2 from 2011-04-26.

'_symmetry_cell_setting' value 'Triclinic' changed to 'triclinic'
according to
/home/data/users/saulius/crontab/automatic-downloads/rss-feeds/RSC/lib/dictionaries/cif_core.dic
dictionary named 'cif_core.dic' version 2.4.2 from 2011-04-26.

Automatic conversion script
Id: cif_fix_values 4973 2017-02-22 13:04:09Z antanas 
;
_cod_original_cell_volume 2355.67(13)
_cod_database_code 7043161

loop_
_symmetry_equiv_pos_as_xyz
'x, y, z'
'-x, -y, -z'

loop_
_atom_site_label
_atom_site_type_symbol
_atom_site_fract_x
_atom_site_fract_y
_atom_site_fract_z
_atom_site_U_iso_or_equiv
_atom_site_adp_type
_atom_site_occupancy
_atom_site_symmetry_multiplicity
_atom_site_calc_flag
_atom_site_refinement_flags
_atom_site_disorder_assembly
_atom_site_disorder_group
Ti1 Ti 0.49448(3) 0.173430(19) 0.242728(17) 0.02163(8) Uani 1 1 d . . .
H1M H 0.7038(19) 0.2012(11) 0.2282(11) 0.023(4) Uiso 1 1 d . . .
C1 C 0.4025(2) 0.27333(11) 0.11360(10) 0.0268(4) Uani 1 1 d . . .
C2 C 0.29071(19) 0.20904(13) 0.14577(11) 0.0305(4) Uani 1 1 d . . .
C3 C 0.3576(2) 0.13096(11) 0.15082(11) 0.0302(4) Uani 1 1 d . . .
C4 C 0.5144(2) 0.14635(11) 0.12116(10) 0.0261(4) Uani 1 1 d . A .
C5 C 0.54045(19) 0.23606(11) 0.09697(10) 0.0237(3) Uani 1 1 d . . .
C6 C 0.6777(3) 0.29012(16) 0.05279(14) 0.0539(6) Uani 1 1 d . . .
H6A H 0.6621 0.3483 0.0498 0.081 Uiso 1 1 calc R . .
H6B H 0.6891 0.2923 -0.0041 0.081 Uiso 1 1 calc R . .
H6C H 0.7713 0.2650 0.0839 0.081 Uiso 1 1 calc R . .
C7 C 0.6318(3) 0.08033(14) 0.11426(13) 0.0438(5) Uani 1 1 d D . .
C8 C 0.6026(12) 0.0595(5) 0.0408(4) 0.073(3) Uani 0.589(5) 1 d PD A 1
H8A H 0.6810 0.0185 0.0377 0.110 Uiso 0.589(5) 1 calc PR A 1
H8B H 0.6078 0.1120 -0.0108 0.110 Uiso 0.589(5) 1 calc PR A 1
H8C H 0.4998 0.0343 0.0474 0.110 Uiso 0.589(5) 1 calc PR A 1
C9 C 0.8059(4) 0.1222(3) 0.0860(3) 0.0650(15) Uani 0.589(5) 1 d PD A 1
H9A H 0.8377 0.1465 0.1250 0.098 Uiso 0.589(5) 1 calc PR A 1
H9B H 0.8033 0.1675 0.0291 0.098 Uiso 0.589(5) 1 calc PR A 1
H9C H 0.8797 0.0774 0.0871 0.098 Uiso 0.589(5) 1 calc PR A 1
C10 C 0.6574(6) 0.0044(3) 0.1924(3) 0.0582(15) Uani 0.589(5) 1 d PD A 1
H10A H 0.7382 -0.0319 0.1826 0.087 Uiso 0.589(5) 1 calc PR A 1
H10B H 0.5613 -0.0281 0.2108 0.087 Uiso 0.589(5) 1 calc PR A 1
H10C H 0.6898 0.0225 0.2359 0.087 Uiso 0.589(5) 1 calc PR A 1
C11 C 0.5434(8) -0.0156(3) 0.1541(4) 0.0501(17) Uani 0.411(5) 1 d PD A 2
H11A H 0.6161 -0.0600 0.1529 0.075 Uiso 0.411(5) 1 calc PR A 2
H11B H 0.4540 -0.0135 0.1204 0.075 Uiso 0.411(5) 1 calc PR A 2
H11C H 0.5088 -0.0291 0.2121 0.075 Uiso 0.411(5) 1 calc PR A 2
C12 C 0.7590(7) 0.0658(4) 0.1673(4) 0.057(2) Uani 0.411(5) 1 d PD A 2
H12A H 0.7214 0.0562 0.2240 0.085 Uiso 0.411(5) 1 calc PR A 2
H12B H 0.8265 0.1159 0.1456 0.085 Uiso 0.411(5) 1 calc PR A 2
H12C H 0.8173 0.0153 0.1691 0.085 Uiso 0.411(5) 1 calc PR A 2
C13 C 0.6446(16) 0.0941(6) 0.0256(7) 0.066(4) Uani 0.411(5) 1 d PD A 2
H13A H 0.6937 0.1494 -0.0069 0.100 Uiso 0.411(5) 1 calc PR A 2
H13B H 0.5412 0.0939 0.0045 0.100 Uiso 0.411(5) 1 calc PR A 2
H13C H 0.7075 0.0481 0.0202 0.100 Uiso 0.411(5) 1 calc PR A 2
C14 C 0.2644(3) 0.05048(16) 0.17549(15) 0.0676(8) Uani 1 1 d . . .
H14A H 0.3319 0.0037 0.1752 0.101 Uiso 0.50 1 calc PR . .
H14B H 0.1819 0.0603 0.1354 0.101 Uiso 0.50 1 calc PR . .
H14C H 0.2187 0.0351 0.2318 0.101 Uiso 0.50 1 calc PR . .
H14D H 0.1565 0.0623 0.1864 0.101 Uiso 0.50 1 calc PR . .
H14E H 0.3065 0.0058 0.2262 0.101 Uiso 0.50 1 calc PR . .
H14F H 0.2697 0.0310 0.1298 0.101 Uiso 0.50 1 calc PR . .
C15 C 0.1227(2) 0.2257(2) 0.16015(14) 0.0637(8) Uani 1 1 d . . .
H15A H 0.0722 0.2525 0.1061 0.096 Uiso 1 1 calc R . .
H15B H 0.1147 0.2641 0.1894 0.096 Uiso 1 1 calc R . .
H15C H 0.0719 0.1714 0.1944 0.096 Uiso 1 1 calc R . .
C16 C 0.3756(3) 0.36628(13) 0.09553(14) 0.0535(6) Uani 1 1 d . . .
H16A H 0.4730 0.3921 0.1000 0.080 Uiso 1 1 calc R . .
H16B H 0.2992 0.3713 0.1361 0.080 Uiso 1 1 calc R . .
H16C H 0.3370 0.3961 0.0387 0.080 Uiso 1 1 calc R . .
C17 C 0.53745(18) 0.19302(10) 0.36630(9) 0.0204(3) Uani 1 1 d . . .
C18 C 0.37371(18) 0.19426(10) 0.35702(10) 0.0221(3) Uani 1 1 d . . .
C19 C 0.32865(18) 0.11238(10) 0.36361(10) 0.0227(3) Uani 1 1 d . . .
C20 C 0.46237(19) 0.05959(10) 0.37725(10) 0.0218(3) Uani 1 1 d . . .
C21 C 0.59015(17) 0.10861(10) 0.37967(9) 0.0203(3) Uani 1 1 d . . .
C22 C 0.7498(2) 0.06904(13) 0.39836(12) 0.0358(4) Uani 1 1 d . . .
H22A H 0.7457 0.0087 0.4070 0.054 Uiso 1 1 calc R . .
H22B H 0.7866 0.0729 0.4492 0.054 Uiso 1 1 calc R . .
H22C H 0.8207 0.0998 0.3511 0.054 Uiso 1 1 calc R . .
C23 C 0.4647(2) -0.03449(11) 0.39550(12) 0.0344(4) Uani 1 1 d . . .
H23A H 0.5470 -0.0463 0.3616 0.052 Uiso 1 1 calc R . .
H23B H 0.3648 -0.0506 0.3816 0.052 Uiso 1 1 calc R . .
H23C H 0.4836 -0.0678 0.4551 0.052 Uiso 1 1 calc R . .
C24 C 0.1645(2) 0.08258(13) 0.37011(12) 0.0366(4) Uani 1 1 d . . .
H24A H 0.1606 0.0356 0.3517 0.055 Uiso 1 1 calc R . .
H24B H 0.0993 0.1302 0.3344 0.055 Uiso 1 1 calc R . .
H24C H 0.1267 0.0625 0.4285 0.055 Uiso 1 1 calc R . .
C25 C 0.2566(2) 0.26319(13) 0.35117(13) 0.0380(5) Uani 1 1 d . . .
H25A H 0.3103 0.3147 0.3470 0.057 Uiso 0.50 1 calc PR . .
H25B H 0.1886 0.2428 0.4014 0.057 Uiso 0.50 1 calc PR . .
H25C H 0.1947 0.2768 0.3013 0.057 Uiso 0.50 1 calc PR . .
H25D H 0.1521 0.2415 0.3528 0.057 Uiso 0.50 1 calc PR . .
H25E H 0.2738 0.3134 0.2984 0.057 Uiso 0.50 1 calc PR . .
H25F H 0.2677 0.2794 0.3985 0.057 Uiso 0.50 1 calc PR . .
C26 C 0.6304(2) 0.26908(12) 0.36545(11) 0.0312(4) Uani 1 1 d . . .
C27 C 0.5975(3) 0.35118(13) 0.28866(14) 0.0499(6) Uani 1 1 d . . .
H27A H 0.6575 0.3982 0.2908 0.075 Uiso 1 1 calc R . .
H27B H 0.4870 0.3652 0.2881 0.075 Uiso 1 1 calc R . .
H27C H 0.6268 0.3429 0.2377 0.075 Uiso 1 1 calc R . .
C28 C 0.8051(2) 0.25502(16) 0.36654(16) 0.0516(6) Uani 1 1 d . . .
H28A H 0.8384 0.2426 0.3184 0.077 Uiso 1 1 calc R . .
H28B H 0.8326 0.2066 0.4186 0.077 Uiso 1 1 calc R . .
H28C H 0.8567 0.3068 0.3633 0.077 Uiso 1 1 calc R . .
C29 C 0.5847(3) 0.28306(15) 0.44526(14) 0.0543(6) Uani 1 1 d . . .
H29A H 0.6108 0.2316 0.4950 0.081 Uiso 1 1 calc R . .
H29B H 0.4732 0.2943 0.4461 0.081 Uiso 1 1 calc R . .
H29C H 0.6410 0.3321 0.4454 0.081 Uiso 1 1 calc R . .
Ti2 Ti 0.15131(3) 0.335425(18) 0.746304(18) 0.02050(8) Uani 1 1 d . . .
O100 O -0.0802(15) 0.3373(8) 0.7593(9) 0.049(4) Uiso 0.145(7) 1 d P B 1
H100 H -0.068(3) 0.3434(16) 0.7296(18) 0.021(8) Uiso 0.855(7) 1 d P B 2
C30 C 0.13205(18) 0.45818(10) 0.77739(10) 0.0199(3) Uani 1 1 d . B .
C31 C 0.29120(18) 0.43302(11) 0.78413(10) 0.0223(3) Uani 1 1 d . B .
C32 C 0.34844(18) 0.44210(11) 0.70372(10) 0.0243(3) Uani 1 1 d . B .
C33 C 0.22628(19) 0.47219(10) 0.64679(10) 0.0239(3) Uani 1 1 d . B .
C34 C 0.09300(18) 0.48378(10) 0.69115(10) 0.0213(3) Uani 1 1 d . B .
C35 C -0.0535(2) 0.52305(12) 0.64649(12) 0.0341(4) Uani 1 1 d . . .
H35A H -0.0699 0.5798 0.6470 0.051 Uiso 1 1 calc R B .
H35B H -0.1412 0.4863 0.6751 0.051 Uiso 1 1 calc R . .
H35C H -0.0446 0.5286 0.5884 0.051 Uiso 1 1 calc R . .
C36 C 0.2435(2) 0.49648(12) 0.55370(11) 0.0344(4) Uani 1 1 d . . .
H36A H 0.2700 0.5573 0.5253 0.052 Uiso 1 1 calc R B .
H36B H 0.1458 0.4864 0.5325 0.052 Uiso 1 1 calc R . .
H36C H 0.3257 0.4616 0.5428 0.052 Uiso 1 1 calc R . .
C37 C 0.5147(2) 0.43858(14) 0.67730(13) 0.0386(5) Uani 1 1 d . . .
H37A H 0.5218 0.4119 0.6371 0.058 Uiso 1 1 calc R B .
H37B H 0.5750 0.4047 0.7266 0.058 Uiso 1 1 calc R . .
H37C H 0.5558 0.4969 0.6510 0.058 Uiso 1 1 calc R . .
C38 C 0.3953(2) 0.41114(13) 0.85771(12) 0.0347(4) Uani 1 1 d . . .
H38A H 0.5026 0.4071 0.8397 0.052 Uiso 1 1 calc R B .
H38B H 0.3644 0.3561 0.9021 0.052 Uiso 1 1 calc R . .
H38C H 0.3865 0.4560 0.8791 0.052 Uiso 1 1 calc R . .
C39 C 0.0284(2) 0.46256(11) 0.84928(11) 0.0273(4) Uani 1 1 d . . .
C40 C -0.1436(2) 0.47536(15) 0.82965(14) 0.0445(5) Uani 1 1 d . B .
H40A H -0.1781 0.4304 0.8131 0.067 Uiso 1 1 calc R . .
H40B H -0.1599 0.5316 0.7837 0.067 Uiso 1 1 calc R . .
H40C H -0.2030 0.4724 0.8796 0.067 Uiso 1 1 calc R . .
C41 C 0.0798(3) 0.53857(15) 0.86764(15) 0.0524(6) Uani 1 1 d . B .
H41A H 0.0686 0.5918 0.8173 0.079 Uiso 1 1 calc R . .
H41B H 0.1883 0.5305 0.8838 0.079 Uiso 1 1 calc R . .
H41C H 0.0153 0.5419 0.9135 0.079 Uiso 1 1 calc R . .
C42 C 0.0392(2) 0.37994(13) 0.92896(12) 0.0372(4) Uani 1 1 d . B .
H42A H -0.0256 0.3854 0.9737 0.056 Uiso 1 1 calc R . .
H42B H 0.1468 0.3698 0.9465 0.056 Uiso 1 1 calc R . .
H42C H 0.0034 0.3317 0.9177 0.056 Uiso 1 1 calc R . .
C43 C 0.12511(19) 0.21176(10) 0.71788(10) 0.0224(3) Uani 1 1 d . B .
C44 C 0.08066(19) 0.18890(10) 0.80387(10) 0.0229(3) Uani 1 1 d . B .
C45 C 0.2105(2) 0.19735(11) 0.84707(10) 0.0258(4) Uani 1 1 d . B .
C46 C 0.33725(19) 0.22327(11) 0.78924(11) 0.0278(4) Uani 1 1 d . B .
C47 C 0.28568(19) 0.23231(11) 0.70962(10) 0.0247(3) Uani 1 1 d . B .
C48 C 0.3951(2) 0.24987(14) 0.63543(12) 0.0394(5) Uani 1 1 d . . .
H48A H 0.3372 0.2739 0.5835 0.059 Uiso 0.50 1 calc PR B .
H48B H 0.4458 0.1963 0.6401 0.059 Uiso 0.50 1 calc PR . .
H48C H 0.4735 0.2908 0.6344 0.059 Uiso 0.50 1 calc PR . .
H48D H 0.5005 0.2334 0.6552 0.059 Uiso 0.50 1 calc PR . .
H48E H 0.3919 0.3111 0.5986 0.059 Uiso 0.50 1 calc PR . .
H48F H 0.3642 0.2165 0.6043 0.059 Uiso 0.50 1 calc PR . .
C49 C 0.5025(2) 0.22547(15) 0.81192(14) 0.0443(5) Uani 1 1 d . . .
H49A H 0.5064 0.2454 0.8571 0.066 Uiso 1 1 calc R B .
H49B H 0.5611 0.2646 0.7627 0.066 Uiso 1 1 calc R . .
H49C H 0.5478 0.1678 0.8308 0.066 Uiso 1 1 calc R . .
C50 C 0.2192(2) 0.17298(13) 0.94000(11) 0.0369(4) Uani 1 1 d . . .
H50A H 0.1231 0.1901 0.9606 0.055 Uiso 1 1 calc R B .
H50B H 0.3066 0.2021 0.9509 0.055 Uiso 1 1 calc R . .
H50C H 0.2336 0.1108 0.9690 0.055 Uiso 1 1 calc R . .
C51 C -0.0700(2) 0.15415(13) 0.84992(13) 0.0399(5) Uani 1 1 d . . .
H51A H -0.0652 0.1493 0.9077 0.060 Uiso 1 1 calc R B .
H51B H -0.0881 0.0975 0.8504 0.060 Uiso 1 1 calc R . .
H51C H -0.1548 0.1931 0.8216 0.060 Uiso 1 1 calc R . .
C52 C 0.0258(2) 0.21014(11) 0.64682(11) 0.0292(4) Uani 1 1 d D . .
C53 C 0.0400(3) 0.29168(15) 0.56781(14) 0.0413(7) Uani 0.898(4) 1 d PD B 1
H53A H 0.0065 0.3407 0.5801 0.062 Uiso 0.898(4) 1 calc PR B 1
H53B H -0.0252 0.2879 0.5247 0.062 Uiso 0.898(4) 1 calc PR B 1
H53C H 0.1480 0.2993 0.5475 0.062 Uiso 0.898(4) 1 calc PR B 1
C54 C 0.0740(4) 0.13202(19) 0.6286(2) 0.0563(9) Uani 0.898(4) 1 d PD B 1
H54A H 0.0103 0.1299 0.5841 0.084 Uiso 0.898(4) 1 calc PR B 1
H54B H 0.0593 0.0795 0.6795 0.084 Uiso 0.898(4) 1 calc PR B 1
H54C H 0.1831 0.1369 0.6104 0.084 Uiso 0.898(4) 1 calc PR B 1
C55 C -0.1492(3) 0.19993(19) 0.66979(16) 0.0492(7) Uani 0.898(4) 1 d PD B 1
H55A H -0.1845 0.2455 0.6869 0.074 Uiso 0.898(4) 1 calc PR B 1
H55B H -0.1675 0.1440 0.7161 0.074 Uiso 0.898(4) 1 calc PR B 1
H55C H -0.2065 0.2038 0.6209 0.074 Uiso 0.898(4) 1 calc PR B 1
C56 C -0.102(3) 0.2773(16) 0.6287(16) 0.057(7) Uani 0.102(4) 1 d PDU B 2
H56A H -0.1692 0.2632 0.6787 0.085 Uiso 0.102(4) 1 calc PR B 2
H56B H -0.1622 0.2783 0.5819 0.085 Uiso 0.102(4) 1 calc PR B 2
H56C H -0.0557 0.3337 0.6139 0.085 Uiso 0.102(4) 1 calc PR B 2
C57 C -0.005(4) 0.1232(15) 0.662(2) 0.067(9) Uani 0.102(4) 1 d PDU B 2
H57A H -0.0469 0.1210 0.6114 0.100 Uiso 0.102(4) 1 calc PR B 2
H57B H -0.0802 0.0994 0.7086 0.100 Uiso 0.102(4) 1 calc PR B 2
H57C H 0.0912 0.0896 0.6760 0.100 Uiso 0.102(4) 1 calc PR B 2
C58 C 0.127(3) 0.2512(15) 0.5576(10) 0.041(6) Uani 0.102(4) 1 d PDU B 2
H58A H 0.2277 0.2217 0.5642 0.062 Uiso 0.102(4) 1 calc PR B 2
H58B H 0.1437 0.3124 0.5424 0.062 Uiso 0.102(4) 1 calc PR B 2
H58C H 0.0710 0.2439 0.5132 0.062 Uiso 0.102(4) 1 calc PR B 2

loop_
_atom_site_aniso_label
_atom_site_aniso_U_11
_atom_site_aniso_U_22
_atom_site_aniso_U_33
_atom_site_aniso_U_23
_atom_site_aniso_U_13
_atom_site_aniso_U_12
Ti1 0.02051(15) 0.02608(16) 0.01672(14) -0.00697(12) -0.00051(10) -0.00212(11)
C1 0.0352(10) 0.0225(8) 0.0219(8) -0.0077(7) -0.0086(7) 0.0056(7)
C2 0.0215(9) 0.0459(11) 0.0225(8) -0.0119(8) -0.0049(7) 0.0007(8)
C3 0.0385(10) 0.0272(9) 0.0214(8) -0.0052(7) -0.0085(7) -0.0124(8)
C4 0.0352(9) 0.0240(8) 0.0209(8) -0.0109(7) -0.0063(7) 0.0046(7)
C5 0.0250(8) 0.0255(8) 0.0174(7) -0.0052(6) -0.0004(6) -0.0043(7)
C6 0.0423(12) 0.0636(15) 0.0351(11) 0.0017(10) 0.0056(9) -0.0222(11)
C7 0.0606(14) 0.0411(12) 0.0354(11) -0.0217(9) -0.0168(10) 0.0264(10)
C8 0.108(6) 0.083(6) 0.049(4) -0.048(4) -0.043(4) 0.063(5)
C9 0.039(2) 0.076(3) 0.090(4) -0.046(3) 0.016(2) 0.014(2)
C10 0.076(3) 0.043(2) 0.047(2) -0.0108(19) -0.010(2) 0.033(2)
C11 0.081(4) 0.026(3) 0.046(3) -0.019(2) 0.001(3) 0.014(3)
C12 0.051(4) 0.062(4) 0.069(4) -0.039(4) -0.021(3) 0.031(3)
C13 0.092(8) 0.058(6) 0.039(4) -0.013(4) 0.020(4) 0.040(5)
C14 0.098(2) 0.0500(14) 0.0421(13) -0.0018(11) -0.0170(13) -0.0484(14)
C15 0.0239(11) 0.117(2) 0.0369(12) -0.0183(14) -0.0088(9) 0.0127(12)
C16 0.0937(19) 0.0291(11) 0.0409(12) -0.0163(9) -0.0293(12) 0.0237(11)
C17 0.0215(8) 0.0226(8) 0.0172(7) -0.0083(6) 0.0026(6) -0.0029(6)
C18 0.0199(8) 0.0236(8) 0.0207(8) -0.0074(6) 0.0032(6) 0.0028(6)
C19 0.0177(8) 0.0251(8) 0.0212(8) -0.0053(6) 0.0015(6) -0.0034(6)
C20 0.0256(8) 0.0193(8) 0.0183(7) -0.0055(6) -0.0009(6) 0.0004(6)
C21 0.0177(7) 0.0259(8) 0.0168(7) -0.0082(6) -0.0005(6) 0.0017(6)
C22 0.0249(9) 0.0454(11) 0.0384(10) -0.0183(9) -0.0082(8) 0.0107(8)
C23 0.0502(12) 0.0210(9) 0.0285(9) -0.0064(7) -0.0030(8) -0.0008(8)
C24 0.0221(9) 0.0420(11) 0.0354(10) -0.0049(9) 0.0021(7) -0.0108(8)
C25 0.0315(10) 0.0358(11) 0.0458(11) -0.0167(9) 0.0033(8) 0.0121(8)
C26 0.0373(10) 0.0297(9) 0.0267(9) -0.0113(7) 0.0028(7) -0.0124(8)
C27 0.0629(15) 0.0312(11) 0.0462(13) -0.0053(9) -0.0002(11) -0.0203(10)
C28 0.0374(12) 0.0574(14) 0.0640(15) -0.0276(12) -0.0052(10) -0.0193(10)
C29 0.0831(18) 0.0505(14) 0.0417(12) -0.0311(11) 0.0101(11) -0.0257(12)
Ti2 0.01823(15) 0.01950(15) 0.02534(15) -0.01066(12) -0.00145(11) 0.00026(11)
C30 0.0217(8) 0.0183(7) 0.0209(8) -0.0090(6) 0.0000(6) -0.0036(6)
C31 0.0208(8) 0.0274(8) 0.0211(8) -0.0118(7) -0.0012(6) -0.0070(6)
C32 0.0204(8) 0.0303(9) 0.0241(8) -0.0131(7) 0.0027(6) -0.0071(7)
C33 0.0287(9) 0.0236(8) 0.0192(8) -0.0084(6) 0.0007(6) -0.0060(7)
C34 0.0236(8) 0.0173(7) 0.0228(8) -0.0077(6) -0.0012(6) -0.0036(6)
C35 0.0333(10) 0.0323(10) 0.0329(10) -0.0091(8) -0.0087(8) 0.0049(8)
C36 0.0483(12) 0.0334(10) 0.0211(9) -0.0104(8) 0.0018(8) -0.0082(8)
C37 0.0236(9) 0.0548(13) 0.0397(11) -0.0218(10) 0.0087(8) -0.0101(8)
C38 0.0287(10) 0.0494(12) 0.0296(9) -0.0192(9) -0.0058(7) -0.0056(8)
C39 0.0307(9) 0.0261(9) 0.0260(9) -0.0119(7) 0.0076(7) -0.0037(7)
C40 0.0336(11) 0.0517(13) 0.0427(12) -0.0148(10) 0.0081(9) 0.0107(9)
C41 0.0727(16) 0.0453(13) 0.0523(13) -0.0346(11) 0.0310(12) -0.0221(11)
C42 0.0358(10) 0.0407(11) 0.0273(9) -0.0068(8) 0.0116(8) -0.0010(8)
C43 0.0274(8) 0.0174(7) 0.0230(8) -0.0090(6) -0.0017(6) 0.0046(6)
C44 0.0241(8) 0.0178(8) 0.0246(8) -0.0067(6) 0.0007(6) 0.0023(6)
C45 0.0296(9) 0.0244(8) 0.0219(8) -0.0080(7) -0.0029(7) 0.0084(7)
C46 0.0225(8) 0.0314(9) 0.0293(9) -0.0125(7) -0.0036(7) 0.0090(7)
C47 0.0242(8) 0.0254(8) 0.0246(8) -0.0108(7) 0.0023(6) 0.0073(7)
C48 0.0352(11) 0.0487(12) 0.0353(10) -0.0193(9) 0.0100(8) 0.0072(9)
C49 0.0237(10) 0.0605(14) 0.0472(12) -0.0201(11) -0.0108(8) 0.0127(9)
C50 0.0487(12) 0.0355(10) 0.0230(9) -0.0086(8) -0.0062(8) 0.0130(9)
C51 0.0376(11) 0.0398(11) 0.0366(11) -0.0099(9) 0.0088(8) -0.0094(9)
C52 0.0368(10) 0.0262(9) 0.0275(9) -0.0136(7) -0.0074(7) 0.0023(7)
C53 0.0497(15) 0.0383(13) 0.0289(11) -0.0051(10) -0.0143(10) -0.0036(11)
C54 0.081(2) 0.0447(16) 0.062(2) -0.0397(15) -0.0320(17) 0.0187(15)
C55 0.0364(13) 0.0684(19) 0.0455(14) -0.0246(13) -0.0084(10) -0.0126(12)
C56 0.058(12) 0.061(12) 0.054(11) -0.025(9) -0.024(9) 0.017(9)
C57 0.085(15) 0.066(13) 0.056(13) -0.031(10) -0.022(11) -0.014(11)
C58 0.061(11) 0.047(10) 0.018(8) -0.014(7) -0.014(7) -0.001(9)

loop_
_atom_type_symbol
_atom_type_description
_atom_type_scat_dispersion_real
_atom_type_scat_dispersion_imag
_atom_type_scat_source
C C 0.0033 0.0016 'International Tables Vol C Tables 4.2.6.8 and 6.1.1.4'
H H 0.0000 0.0000 'International Tables Vol C Tables 4.2.6.8 and 6.1.1.4'
Ti Ti 0.2776 0.4457 'International Tables Vol C Tables 4.2.6.8 and 6.1.1.4'
O O 0.0106 0.0060 'International Tables Vol C Tables 4.2.6.8 and 6.1.1.4'

loop_
_geom_angle_atom_site_label_1
_geom_angle_atom_site_label_2
_geom_angle_atom_site_label_3
_geom_angle
C5 Ti1 C4 35.58(6)
C5 Ti1 C17 142.38(6)
C4 Ti1 C17 166.44(6)
C5 Ti1 C1 35.03(6)
C4 Ti1 C1 58.81(6)
C17 Ti1 C1 128.75(6)
C5 Ti1 C21 149.67(6)
C4 Ti1 C21 135.77(6)
C17 Ti1 C21 35.30(5)
C1 Ti1 C21 163.72(6)
C5 Ti1 C18 144.23(6)
C4 Ti1 C18 157.98(6)
C17 Ti1 C18 35.24(5)
C1 Ti1 C18 111.19(6)
C21 Ti1 C18 58.03(5)
C5 Ti1 C3 58.18(6)
C4 Ti1 C3 35.19(6)
C17 Ti1 C3 156.51(6)
C1 Ti1 C3 57.82(6)
C21 Ti1 C3 137.49(6)
C18 Ti1 C3 122.97(6)
C5 Ti1 C20 156.18(6)
C4 Ti1 C20 120.93(6)
C17 Ti1 C20 58.57(5)
C1 Ti1 C20 153.18(6)
C21 Ti1 C20 34.75(6)
C18 Ti1 C20 57.95(5)
C3 Ti1 C20 105.21(6)
C5 Ti1 C2 57.71(6)
C4 Ti1 C2 58.27(6)
C17 Ti1 C2 134.95(6)
C1 Ti1 C2 34.42(6)
C21 Ti1 C2 152.13(6)
C18 Ti1 C2 101.84(6)
C3 Ti1 C2 34.58(6)
C20 Ti1 C2 119.72(6)
C5 Ti1 C19 152.26(6)
C4 Ti1 C19 130.23(6)
C17 Ti1 C19 58.37(5)
C1 Ti1 C19 121.77(6)
C21 Ti1 C19 57.67(5)
C18 Ti1 C19 34.75(6)
C3 Ti1 C19 98.42(6)
C20 Ti1 C19 34.66(5)
C2 Ti1 C19 94.64(6)
C5 Ti1 H1M 74.7(5)
C4 Ti1 H1M 88.4(5)
C17 Ti1 H1M 79.3(5)
C1 Ti1 H1M 99.8(5)
C21 Ti1 H1M 76.2(5)
C18 Ti1 H1M 113.3(5)
C3 Ti1 H1M 123.6(5)
C20 Ti1 H1M 107.1(5)
C2 Ti1 H1M 131.6(5)
C19 Ti1 H1M 133.0(5)
C2 C1 C5 108.11(15)
C2 C1 C16 125.22(18)
C5 C1 C16 126.57(18)
C2 C1 Ti1 73.65(10)
C5 C1 Ti1 72.07(9)
C16 C1 Ti1 122.86(12)
C1 C2 C3 108.64(15)
C1 C2 C15 123.97(19)
C3 C2 C15 126.9(2)
C1 C2 Ti1 71.93(9)
C3 C2 Ti1 72.32(10)
C15 C2 Ti1 128.17(13)
C2 C3 C4 108.40(15)
C2 C3 C14 122.2(2)
C4 C3 C14 129.1(2)
C2 C3 Ti1 73.10(10)
C4 C3 Ti1 71.56(9)
C14 C3 Ti1 126.17(13)
C3 C4 C5 106.56(15)
C3 C4 C7 126.84(17)
C5 C4 C7 126.58(17)
C3 C4 Ti1 73.25(10)
C5 C4 Ti1 72.18(9)
C7 C4 Ti1 120.91(11)
C1 C5 C4 108.27(14)
C1 C5 C6 121.33(17)
C4 C5 C6 130.10(17)
C1 C5 Ti1 72.90(9)
C4 C5 Ti1 72.23(9)
C6 C5 Ti1 125.53(13)
C5 C6 H6A 109.5
C5 C6 H6B 109.5
H6A C6 H6B 109.5
C5 C6 H6C 109.5
H6A C6 H6C 109.5
H6B C6 H6C 109.5
C12 C7 C13 124.5(6)
C12 C7 C10 53.8(3)
C13 C7 C10 132.3(5)
C12 C7 C8 133.2(4)
C13 C7 C8 25.5(6)
C10 C7 C8 113.6(4)
C12 C7 C4 113.5(3)
C13 C7 C4 107.5(5)
C10 C7 C4 115.5(2)
C8 C7 C4 111.9(4)
C12 C7 C9 53.8(4)
C13 C7 C9 77.4(6)
C10 C7 C9 103.9(3)
C8 C7 C9 98.9(4)
C4 C7 C9 111.4(2)
C12 C7 C11 102.4(4)
C13 C7 C11 99.6(5)
C10 C7 C11 49.5(3)
C8 C7 C11 74.3(4)
C4 C7 C11 107.0(2)
C9 C7 C11 140.6(3)
C7 C8 H8A 109.5
C7 C8 H8B 109.5
C7 C8 H8C 109.5
C7 C9 H9A 109.5
C7 C9 H9B 109.5
C7 C9 H9C 109.5
C7 C10 H10A 109.5
C7 C10 H10B 109.5
C7 C10 H10C 109.5
C7 C11 H11A 109.5
C7 C11 H11B 109.5
H11A C11 H11B 109.5
C7 C11 H11C 109.5
H11A C11 H11C 109.5
H11B C11 H11C 109.5
C7 C12 H12A 109.5
C7 C12 H12B 109.5
H12A C12 H12B 109.5
C7 C12 H12C 109.5
H12A C12 H12C 109.5
H12B C12 H12C 109.5
C7 C13 H13A 109.5
C7 C13 H13B 109.5
H13A C13 H13B 109.5
C7 C13 H13C 109.5
H13A C13 H13C 109.5
H13B C13 H13C 109.5
C3 C14 H14A 109.5
C3 C14 H14B 109.5
H14A C14 H14B 109.5
C3 C14 H14C 109.5
H14A C14 H14C 109.5
H14B C14 H14C 109.5
C3 C14 H14D 109.5
H14A C14 H14D 141.1
H14B C14 H14D 56.3
H14C C14 H14D 56.3
C3 C14 H14E 109.5
H14A C14 H14E 56.3
H14B C14 H14E 141.1
H14C C14 H14E 56.3
H14D C14 H14E 109.5
C3 C14 H14F 109.5
H14A C14 H14F 56.3
H14B C14 H14F 56.3
H14C C14 H14F 141.1
H14D C14 H14F 109.5
H14E C14 H14F 109.5
C2 C15 H15A 109.5
C2 C15 H15B 109.5
H15A C15 H15B 109.5
C2 C15 H15C 109.5
H15A C15 H15C 109.5
H15B C15 H15C 109.5
C1 C16 H16A 109.5
C1 C16 H16B 109.5
H16A C16 H16B 109.5
C1 C16 H16C 109.5
H16A C16 H16C 109.5
H16B C16 H16C 109.5
C21 C17 C18 106.63(14)
C21 C17 C26 128.99(15)
C18 C17 C26 124.32(15)
C21 C17 Ti1 72.50(9)
C18 C17 Ti1 72.89(9)
C26 C17 Ti1 121.91(11)
C19 C18 C17 108.34(14)
C19 C18 C25 121.86(15)
C17 C18 C25 129.45(16)
C19 C18 Ti1 73.06(9)
C17 C18 Ti1 71.86(9)
C25 C18 Ti1 126.18(12)
C20 C19 C18 108.34(14)
C20 C19 C24 125.60(16)
C18 C19 C24 125.27(15)
C20 C19 Ti1 72.43(9)
C18 C19 Ti1 72.19(9)
C24 C19 Ti1 129.21(12)
C21 C20 C19 107.77(14)
C21 C20 C23 126.17(15)
C19 C20 C23 125.74(15)
C21 C20 Ti1 72.06(9)
C19 C20 Ti1 72.91(9)
C23 C20 Ti1 125.76(11)
C20 C21 C17 108.92(13)
C20 C21 C22 120.97(15)
C17 C21 C22 130.04(15)
C20 C21 Ti1 73.19(9)
C17 C21 Ti1 72.19(9)
C22 C21 Ti1 123.08(11)
C21 C22 H22A 109.5
C21 C22 H22B 109.5
H22A C22 H22B 109.5
C21 C22 H22C 109.5
H22A C22 H22C 109.5
H22B C22 H22C 109.5
C20 C23 H23A 109.5
C20 C23 H23B 109.5
H23A C23 H23B 109.5
C20 C23 H23C 109.5
H23A C23 H23C 109.5
H23B C23 H23C 109.5
C19 C24 H24A 109.5
C19 C24 H24B 109.5
H24A C24 H24B 109.5
C19 C24 H24C 109.5
H24A C24 H24C 109.5
H24B C24 H24C 109.5
C18 C25 H25A 109.5
C18 C25 H25B 109.5
H25A C25 H25B 109.5
C18 C25 H25C 109.5
H25A C25 H25C 109.5
H25B C25 H25C 109.5
C18 C25 H25D 109.5
H25A C25 H25D 141.1
H25B C25 H25D 56.3
H25C C25 H25D 56.3
C18 C25 H25E 109.5
H25A C25 H25E 56.3
H25B C25 H25E 141.1
H25C C25 H25E 56.3
H25D C25 H25E 109.5
C18 C25 H25F 109.5
H25A C25 H25F 56.3
H25B C25 H25F 56.3
H25C C25 H25F 141.1
H25D C25 H25F 109.5
H25E C25 H25F 109.5
C27 C26 C28 106.81(17)
C27 C26 C17 111.93(15)
C28 C26 C17 114.03(16)
C27 C26 C29 108.98(18)
C28 C26 C29 106.78(18)
C17 C26 C29 108.10(15)
C26 C27 H27A 109.5
C26 C27 H27B 109.5
H27A C27 H27B 109.5
C26 C27 H27C 109.5
H27A C27 H27C 109.5
H27B C27 H27C 109.5
C26 C28 H28A 109.5
C26 C28 H28B 109.5
H28A C28 H28B 109.5
C26 C28 H28C 109.5
H28A C28 H28C 109.5
H28B C28 H28C 109.5
C26 C29 H29A 109.5
C26 C29 H29B 109.5
H29A C29 H29B 109.5
C26 C29 H29C 109.5
H29A C29 H29C 109.5
H29B C29 H29C 109.5
O100 Ti2 C45 101.1(4)
O100 Ti2 C33 107.2(4)
C45 Ti2 C33 151.51(6)
O100 Ti2 C34 77.3(4)
C45 Ti2 C34 158.46(6)
C33 Ti2 C34 34.99(6)
O100 Ti2 C46 132.9(4)
C45 Ti2 C46 34.85(6)
C33 Ti2 C46 118.77(6)
C34 Ti2 C46 149.44(6)
O100 Ti2 C30 82.9(4)
C45 Ti2 C30 123.25(6)
C33 Ti2 C30 58.53(5)
C34 Ti2 C30 35.33(5)
C46 Ti2 C30 129.29(6)
O100 Ti2 C44 75.5(4)
C45 Ti2 C44 34.86(6)
C33 Ti2 C44 160.21(6)
C34 Ti2 C44 152.76(6)
C46 Ti2 C44 57.77(6)
C30 Ti2 C44 140.37(6)
O100 Ti2 C47 122.6(4)
C45 Ti2 C47 58.12(6)
C33 Ti2 C47 107.21(6)
C34 Ti2 C47 140.68(6)
C46 Ti2 C47 34.90(6)
C30 Ti2 C47 154.51(6)
C44 Ti2 C47 57.85(6)
O100 Ti2 C43 87.6(4)
C45 Ti2 C43 58.52(6)
C33 Ti2 C43 125.25(6)
C34 Ti2 C43 141.84(6)
C46 Ti2 C43 58.32(6)
C30 Ti2 C43 170.46(6)
C44 Ti2 C43 35.05(5)
C47 Ti2 C43 35.03(6)
O100 Ti2 C31 116.9(4)
C45 Ti2 C31 105.96(6)
C33 Ti2 C31 57.80(5)
C34 Ti2 C31 57.95(6)
C46 Ti2 C31 96.89(6)
C30 Ti2 C31 34.89(5)
C44 Ti2 C31 139.30(6)
C47 Ti2 C31 120.25(6)
C43 Ti2 C31 154.29(6)
O100 Ti2 C32 134.7(4)
C45 Ti2 C32 118.51(6)
C33 Ti2 C32 34.60(6)
C34 Ti2 C32 57.72(6)
C46 Ti2 C32 91.74(6)
C30 Ti2 C32 57.97(5)
C44 Ti2 C32 149.51(6)
C47 Ti2 C32 97.87(6)
C43 Ti2 C32 130.72(6)
C31 Ti2 C32 34.53(5)
O100 Ti2 H100 14.2(8)
C45 Ti2 H100 108.6(8)
C33 Ti2 H100 99.7(8)
C34 Ti2 H100 74.9(7)
C46 Ti2 H100 135.5(7)
C30 Ti2 H100 88.7(7)
C44 Ti2 H100 78.3(7)
C47 Ti2 H100 115.6(8)
C43 Ti2 H100 82.0(7)
C31 Ti2 H100 123.6(7)
C32 Ti2 H100 131.8(7)
Ti2 O100 H100 73(4)
C31 C30 C34 107.09(13)
C31 C30 C39 125.16(14)
C34 C30 C39 127.61(15)
C31 C30 Ti2 73.36(9)
C34 C30 Ti2 72.13(9)
C39 C30 Ti2 123.26(10)
C32 C31 C30 108.34(14)
C32 C31 C38 122.24(15)
C30 C31 C38 128.97(15)
C32 C31 Ti2 72.84(9)
C30 C31 Ti2 71.74(8)
C38 C31 Ti2 127.25(12)
C33 C32 C31 108.30(14)
C33 C32 C37 123.72(16)
C31 C32 C37 126.91(15)
C33 C32 Ti2 71.50(9)
C31 C32 Ti2 72.63(9)
C37 C32 Ti2 130.92(13)
C32 C33 C34 108.16(14)
C32 C33 C36 124.56(16)
C34 C33 C36 126.96(16)
C32 C33 Ti2 73.90(10)
C34 C33 Ti2 72.57(9)
C36 C33 Ti2 124.55(12)
C33 C34 C30 108.09(14)
C33 C34 C35 121.33(15)
C30 C34 C35 130.43(15)
C33 C34 Ti2 72.43(9)
C30 C34 Ti2 72.54(9)
C35 C34 Ti2 124.15(11)
C34 C35 H35A 109.5
C34 C35 H35B 109.5
H35A C35 H35B 109.5
C34 C35 H35C 109.5
H35A C35 H35C 109.5
H35B C35 H35C 109.5
C33 C36 H36A 109.5
C33 C36 H36B 109.5
H36A C36 H36B 109.5
C33 C36 H36C 109.5
H36A C36 H36C 109.5
H36B C36 H36C 109.5
C32 C37 H37A 109.5
C32 C37 H37B 109.5
H37A C37 H37B 109.5
C32 C37 H37C 109.5
H37A C37 H37C 109.5
H37B C37 H37C 109.5
C31 C38 H38A 109.5
C31 C38 H38B 109.5
H38A C38 H38B 109.5
C31 C38 H38C 109.5
H38A C38 H38C 109.5
H38B C38 H38C 109.5
C40 C39 C42 105.60(15)
C40 C39 C41 107.43(17)
C42 C39 C41 109.45(17)
C40 C39 C30 114.05(15)
C42 C39 C30 111.56(14)
C41 C39 C30 108.59(14)
C39 C40 H40A 109.5
C39 C40 H40B 109.5
H40A C40 H40B 109.5
C39 C40 H40C 109.5
H40A C40 H40C 109.5
H40B C40 H40C 109.5
C39 C41 H41A 109.5
C39 C41 H41B 109.5
H41A C41 H41B 109.5
C39 C41 H41C 109.5
H41A C41 H41C 109.5
H41B C41 H41C 109.5
C39 C42 H42A 109.5
C39 C42 H42B 109.5
H42A C42 H42B 109.5
C39 C42 H42C 109.5
H42A C42 H42C 109.5
H42B C42 H42C 109.5
C47 C43 C44 106.84(14)
C47 C43 C52 124.97(15)
C44 C43 C52 128.09(15)
C47 C43 Ti2 72.46(9)
C44 C43 Ti2 72.39(9)
C52 C43 Ti2 123.17(11)
C45 C44 C43 108.69(14)
C45 C44 C51 121.05(15)
C43 C44 C51 130.09(16)
C45 C44 Ti2 71.96(9)
C43 C44 Ti2 72.56(9)
C51 C44 Ti2 124.95(12)
C46 C45 C44 107.91(14)
C46 C45 C50 125.16(16)
C44 C45 C50 126.54(16)
C46 C45 Ti2 72.94(10)
C44 C45 Ti2 73.18(9)
C50 C45 Ti2 125.20(12)
C45 C46 C47 108.27(15)
C45 C46 C49 125.11(16)
C47 C46 C49 125.82(16)
C45 C46 Ti2 72.21(9)
C47 C46 Ti2 72.86(9)
C49 C46 Ti2 128.82(14)
C46 C47 C43 108.27(14)
C46 C47 C48 122.34(16)
C43 C47 C48 128.96(16)
C46 C47 Ti2 72.25(9)
C43 C47 Ti2 72.51(9)
C48 C47 Ti2 126.86(12)
C47 C48 H48A 109.5
C47 C48 H48B 109.5
H48A C48 H48B 109.5
C47 C48 H48C 109.5
H48A C48 H48C 109.5
H48B C48 H48C 109.5
C47 C48 H48D 109.5
H48A C48 H48D 141.1
H48B C48 H48D 56.3
H48C C48 H48D 56.3
C47 C48 H48E 109.5
H48A C48 H48E 56.3
H48B C48 H48E 141.1
H48C C48 H48E 56.3
H48D C48 H48E 109.5
C47 C48 H48F 109.5
H48A C48 H48F 56.3
H48B C48 H48F 56.3
H48C C48 H48F 141.1
H48D C48 H48F 109.5
H48E C48 H48F 109.5
C46 C49 H49A 109.5
C46 C49 H49B 109.5
H49A C49 H49B 109.5
C46 C49 H49C 109.5
H49A C49 H49C 109.5
H49B C49 H49C 109.5
C45 C50 H50A 109.5
C45 C50 H50B 109.5
H50A C50 H50B 109.5
C45 C50 H50C 109.5
H50A C50 H50C 109.5
H50B C50 H50C 109.5
C44 C51 H51A 109.5
C44 C51 H51B 109.5
H51A C51 H51B 109.5
C44 C51 H51C 109.5
H51A C51 H51C 109.5
H51B C51 H51C 109.5
C57 C52 C53 133.2(13)
C57 C52 C56 122.2(18)
C53 C52 C56 61.5(11)
C57 C52 C54 33.3(15)
C53 C52 C54 110.4(2)
C56 C52 C54 141.0(9)
C57 C52 C43 109.1(12)
C53 C52 C43 112.36(15)
C56 C52 C43 109.2(9)
C54 C52 C43 108.85(16)
C57 C52 C55 75.8(16)
C53 C52 C55 105.63(18)
C56 C52 C55 49.7(11)
C54 C52 C55 106.0(2)
C43 C52 C55 113.44(16)
C57 C52 C58 106.8(16)
C53 C52 C58 39.2(8)
C56 C52 C58 100.0(13)
C54 C52 C58 75.7(8)
C43 C52 C58 108.6(7)
C55 C52 C58 134.2(7)
C52 C53 H53A 109.5
C52 C53 H53B 109.5
C52 C53 H53C 109.5
C52 C54 H54A 109.5
C52 C54 H54B 109.5
C52 C54 H54C 109.5
C52 C55 H55A 109.5
C52 C55 H55B 109.5
C52 C55 H55C 109.5
C52 C56 H56A 109.5
C52 C56 H56B 109.5
H56A C56 H56B 109.5
C52 C56 H56C 109.5
H56A C56 H56C 109.5
H56B C56 H56C 109.5
C52 C57 H57A 109.5
C52 C57 H57B 109.5
H57A C57 H57B 109.5
C52 C57 H57C 109.5
H57A C57 H57C 109.5
H57B C57 H57C 109.5
C52 C58 H58A 109.5
C52 C58 H58B 109.5
H58A C58 H58B 109.5
C52 C58 H58C 109.5
H58A C58 H58C 109.5
H58B C58 H58C 109.5

loop_
_geom_bond_atom_site_label_1
_geom_bond_atom_site_label_2
_geom_bond_distance
Ti1 C5 2.3478(16)
Ti1 C4 2.3484(16)
Ti1 C17 2.3559(15)
Ti1 C1 2.3585(16)
Ti1 C21 2.3600(15)
Ti1 C18 2.3695(16)
Ti1 C3 2.3705(17)
Ti1 C20 2.3746(16)
Ti1 C2 2.3805(17)
Ti1 C19 2.3807(16)
Ti1 H1M 1.865(17)
C1 C2 1.402(3)
C1 C5 1.417(2)
C1 C16 1.502(3)
C2 C3 1.412(3)
C2 C15 1.508(3)
C3 C4 1.427(3)
C3 C14 1.507(3)
C4 C5 1.435(2)
C4 C7 1.539(2)
C5 C6 1.505(2)
C6 H6A 0.9800
C6 H6B 0.9800
C6 H6C 0.9800
C7 C12 1.416(6)
C7 C13 1.468(11)
C7 C10 1.470(4)
C7 C8 1.494(7)
C7 C9 1.654(5)
C7 C11 1.687(6)
C8 H8A 0.9800
C8 H8B 0.9800
C8 H8C 0.9800
C9 H9A 0.9800
C9 H9B 0.9800
C9 H9C 0.9800
C10 H10A 0.9800
C10 H10B 0.9800
C10 H10C 0.9800
C11 H11A 0.9800
C11 H11B 0.9800
C11 H11C 0.9800
C12 H12A 0.9800
C12 H12B 0.9800
C12 H12C 0.9800
C13 H13A 0.9800
C13 H13B 0.9800
C13 H13C 0.9800
C14 H14A 0.9800
C14 H14B 0.9800
C14 H14C 0.9800
C14 H14D 0.9800
C14 H14E 0.9800
C14 H14F 0.9800
C15 H15A 0.9800
C15 H15B 0.9800
C15 H15C 0.9800
C16 H16A 0.9800
C16 H16B 0.9800
C16 H16C 0.9800
C17 C21 1.430(2)
C17 C18 1.431(2)
C17 C26 1.538(2)
C18 C19 1.418(2)
C18 C25 1.510(2)
C19 C20 1.416(2)
C19 C24 1.505(2)
C20 C21 1.414(2)
C20 C23 1.505(2)
C21 C22 1.511(2)
C22 H22A 0.9800
C22 H22B 0.9800
C22 H22C 0.9800
C23 H23A 0.9800
C23 H23B 0.9800
C23 H23C 0.9800
C24 H24A 0.9800
C24 H24B 0.9800
C24 H24C 0.9800
C25 H25A 0.9800
C25 H25B 0.9800
C25 H25C 0.9800
C25 H25D 0.9800
C25 H25E 0.9800
C25 H25F 0.9800
C26 C27 1.525(3)
C26 C28 1.526(3)
C26 C29 1.543(3)
C27 H27A 0.9800
C27 H27B 0.9800
C27 H27C 0.9800
C28 H28A 0.9800
C28 H28B 0.9800
C28 H28C 0.9800
C29 H29A 0.9800
C29 H29B 0.9800
C29 H29C 0.9800
Ti2 O100 2.010(13)
Ti2 C45 2.3565(16)
Ti2 C33 2.3634(16)
Ti2 C34 2.3652(16)
Ti2 C46 2.3660(16)
Ti2 C30 2.3706(15)
Ti2 C44 2.3723(16)
Ti2 C47 2.3739(16)
Ti2 C43 2.3746(16)
Ti2 C31 2.3917(16)
Ti2 C32 2.3945(16)
Ti2 H100 1.92(2)
O100 H100 0.49(3)
C30 C31 1.428(2)
C30 C34 1.437(2)
C30 C39 1.543(2)
C31 C32 1.420(2)
C31 C38 1.509(2)
C32 C33 1.415(2)
C32 C37 1.503(2)
C33 C34 1.422(2)
C33 C36 1.508(2)
C34 C35 1.507(2)
C35 H35A 0.9800
C35 H35B 0.9800
C35 H35C 0.9800
C36 H36A 0.9800
C36 H36B 0.9800
C36 H36C 0.9800
C37 H37A 0.9800
C37 H37B 0.9800
C37 H37C 0.9800
C38 H38A 0.9800
C38 H38B 0.9800
C38 H38C 0.9800
C39 C40 1.530(3)
C39 C42 1.530(3)
C39 C41 1.536(3)
C40 H40A 0.9800
C40 H40B 0.9800
C40 H40C 0.9800
C41 H41A 0.9800
C41 H41B 0.9800
C41 H41C 0.9800
C42 H42A 0.9800
C42 H42B 0.9800
C42 H42C 0.9800
C43 C47 1.429(2)
C43 C44 1.429(2)
C43 C52 1.543(2)
C44 C45 1.417(2)
C44 C51 1.508(2)
C45 C46 1.414(2)
C45 C50 1.506(2)
C46 C47 1.421(2)
C46 C49 1.503(2)
C47 C48 1.509(2)
C48 H48A 0.9800
C48 H48B 0.9800
C48 H48C 0.9800
C48 H48D 0.9800
C48 H48E 0.9800
C48 H48F 0.9800
C49 H49A 0.9800
C49 H49B 0.9800
C49 H49C 0.9800
C50 H50A 0.9800
C50 H50B 0.9800
C50 H50C 0.9800
C51 H51A 0.9800
C51 H51B 0.9800
C51 H51C 0.9800
C52 C57 1.43(2)
C52 C53 1.514(3)
C52 C56 1.518(18)
C52 C54 1.538(3)
C52 C55 1.549(3)
C52 C58 1.654(17)
C53 H53A 0.9800
C53 H53B 0.9800
C53 H53C 0.9800
C54 H54A 0.9800
C54 H54B 0.9800
C54 H54C 0.9800
C55 H55A 0.9800
C55 H55B 0.9800
C55 H55C 0.9800
C56 H56A 0.9800
C56 H56B 0.9800
C56 H56C 0.9800
C57 H57A 0.9800
C57 H57B 0.9800
C57 H57C 0.9800
C58 H58A 0.9800
C58 H58B 0.9800
C58 H58C 0.9800

loop_
_geom_torsion_atom_site_label_1
_geom_torsion_atom_site_label_2
_geom_torsion_atom_site_label_3
_geom_torsion_atom_site_label_4
_geom_torsion
C5 Ti1 C1 C2 115.81(15)
C4 Ti1 C1 C2 78.23(11)
C17 Ti1 C1 C2 -115.54(11)
C21 Ti1 C1 C2 -125.6(2)
C18 Ti1 C1 C2 -79.84(11)
C3 Ti1 C1 C2 36.63(10)
C20 Ti1 C1 C2 -19.48(18)
C19 Ti1 C1 C2 -42.64(12)
C4 Ti1 C1 C5 -37.58(10)
C17 Ti1 C1 C5 128.64(10)
C21 Ti1 C1 C5 118.6(2)
C18 Ti1 C1 C5 164.35(9)
C3 Ti1 C1 C5 -79.18(11)
C20 Ti1 C1 C5 -135.29(13)
C2 Ti1 C1 C5 -115.81(15)
C19 Ti1 C1 C5 -158.45(9)
C5 Ti1 C1 C16 -122.4(2)
C4 Ti1 C1 C16 -160.0(2)
C17 Ti1 C1 C16 6.2(2)
C21 Ti1 C1 C16 -3.8(3)
C18 Ti1 C1 C16 41.90(19)
C3 Ti1 C1 C16 158.4(2)
C20 Ti1 C1 C16 102.3(2)
C2 Ti1 C1 C16 121.7(2)
C19 Ti1 C1 C16 79.10(19)
C5 C1 C2 C3 0.87(19)
C16 C1 C2 C3 177.55(16)
Ti1 C1 C2 C3 -63.44(12)
C5 C1 C2 C15 -171.35(17)
C16 C1 C2 C15 5.3(3)
Ti1 C1 C2 C15 124.34(18)
C5 C1 C2 Ti1 64.31(11)
C16 C1 C2 Ti1 -119.01(17)
C5 Ti1 C2 C1 -37.69(10)
C4 Ti1 C2 C1 -79.92(11)
C17 Ti1 C2 C1 96.19(12)
C21 Ti1 C2 C1 150.81(12)
C18 Ti1 C2 C1 110.33(10)
C3 Ti1 C2 C1 -117.18(15)
C20 Ti1 C2 C1 170.02(10)
C19 Ti1 C2 C1 144.71(11)
C5 Ti1 C2 C3 79.50(11)
C4 Ti1 C2 C3 37.26(10)
C17 Ti1 C2 C3 -146.63(10)
C1 Ti1 C2 C3 117.18(15)
C21 Ti1 C2 C3 -92.01(15)
C18 Ti1 C2 C3 -132.49(10)
C20 Ti1 C2 C3 -72.79(11)
C19 Ti1 C2 C3 -98.11(11)
C5 Ti1 C2 C15 -157.1(2)
C4 Ti1 C2 C15 160.7(2)
C17 Ti1 C2 C15 -23.2(2)
C1 Ti1 C2 C15 -119.4(2)
C21 Ti1 C2 C15 31.4(3)
C18 Ti1 C2 C15 -9.1(2)
C3 Ti1 C2 C15 123.4(2)
C20 Ti1 C2 C15 50.6(2)
C19 Ti1 C2 C15 25.3(2)
C1 C2 C3 C4 -0.09(19)
C15 C2 C3 C4 171.84(17)
Ti1 C2 C3 C4 -63.28(12)
C1 C2 C3 C14 -174.29(17)
C15 C2 C3 C14 -2.4(3)
Ti1 C2 C3 C14 122.52(17)
C1 C2 C3 Ti1 63.19(12)
C15 C2 C3 Ti1 -124.87(19)
C5 Ti1 C3 C2 -78.02(11)
C4 Ti1 C3 C2 -116.69(14)
C17 Ti1 C3 C2 77.60(18)
C1 Ti1 C3 C2 -36.45(10)
C21 Ti1 C3 C2 136.26(10)
C18 Ti1 C3 C2 59.34(12)
C20 Ti1 C3 C2 120.72(10)
C19 Ti1 C3 C2 85.95(11)
C5 Ti1 C3 C4 38.67(10)
C17 Ti1 C3 C4 -165.71(13)
C1 Ti1 C3 C4 80.25(11)
C21 Ti1 C3 C4 -107.05(11)
C18 Ti1 C3 C4 176.03(9)
C20 Ti1 C3 C4 -122.59(10)
C2 Ti1 C3 C4 116.69(14)
C19 Ti1 C3 C4 -157.36(10)
C5 Ti1 C3 C14 164.1(2)
C4 Ti1 C3 C14 125.4(3)
C17 Ti1 C3 C14 -40.3(3)
C1 Ti1 C3 C14 -154.3(2)
C21 Ti1 C3 C14 18.4(2)
C18 Ti1 C3 C14 -58.5(2)
C20 Ti1 C3 C14 2.8(2)
C2 Ti1 C3 C14 -117.9(2)
C19 Ti1 C3 C14 -31.9(2)
C2 C3 C4 C5 -0.71(18)
C14 C3 C4 C5 172.96(18)
Ti1 C3 C4 C5 -64.99(11)
C2 C3 C4 C7 -179.30(16)
C14 C3 C4 C7 -5.6(3)
Ti1 C3 C4 C7 116.42(17)
C2 C3 C4 Ti1 64.28(12)
C14 C3 C4 Ti1 -122.05(19)
C5 Ti1 C4 C3 -114.17(14)
C17 Ti1 C4 C3 155.2(2)
C1 Ti1 C4 C3 -77.18(11)
C21 Ti1 C4 C3 112.14(11)
C18 Ti1 C4 C3 -8.9(2)
C20 Ti1 C4 C3 71.40(11)
C2 Ti1 C4 C3 -36.60(10)
C19 Ti1 C4 C3 29.92(13)
C17 Ti1 C4 C5 -90.6(3)
C1 Ti1 C4 C5 36.99(9)
C21 Ti1 C4 C5 -133.69(10)
C18 Ti1 C4 C5 105.26(17)
C3 Ti1 C4 C5 114.17(14)
C20 Ti1 C4 C5 -174.43(9)
C2 Ti1 C4 C5 77.57(11)
C19 Ti1 C4 C5 144.09(10)
C5 Ti1 C4 C7 122.49(19)
C17 Ti1 C4 C7 31.9(3)
C1 Ti1 C4 C7 159.48(17)
C21 Ti1 C4 C7 -11.20(19)
C18 Ti1 C4 C7 -132.26(17)
C3 Ti1 C4 C7 -123.34(19)
C20 Ti1 C4 C7 -51.94(17)
C2 Ti1 C4 C7 -159.94(18)
C19 Ti1 C4 C7 -93.43(16)
C2 C1 C5 C4 -1.31(19)
C16 C1 C5 C4 -177.93(16)
Ti1 C1 C5 C4 64.04(11)
C2 C1 C5 C6 173.02(16)
C16 C1 C5 C6 -3.6(3)
Ti1 C1 C5 C6 -121.63(17)
C2 C1 C5 Ti1 -65.35(12)
C16 C1 C5 Ti1 118.03(18)
C3 C4 C5 C1 1.24(18)
C7 C4 C5 C1 179.84(16)
Ti1 C4 C5 C1 -64.47(11)
C3 C4 C5 C6 -172.43(18)
C7 C4 C5 C6 6.2(3)
Ti1 C4 C5 C6 121.86(19)
C3 C4 C5 Ti1 65.71(11)
C7 C4 C5 Ti1 -115.69(17)
C4 Ti1 C5 C1 116.30(14)
C17 Ti1 C5 C1 -86.29(13)
C21 Ti1 C5 C1 -150.85(12)
C18 Ti1 C5 C1 -25.48(15)
C3 Ti1 C5 C1 78.06(11)
C20 Ti1 C5 C1 128.19(15)
C2 Ti1 C5 C1 37.01(10)
C19 Ti1 C5 C1 42.14(17)
C17 Ti1 C5 C4 157.41(10)
C1 Ti1 C5 C4 -116.30(14)
C21 Ti1 C5 C4 92.85(14)
C18 Ti1 C5 C4 -141.78(11)
C3 Ti1 C5 C4 -38.23(10)
C20 Ti1 C5 C4 11.90(19)
C2 Ti1 C5 C4 -79.29(11)
C19 Ti1 C5 C4 -74.16(16)
C4 Ti1 C5 C6 -127.0(2)
C17 Ti1 C5 C6 30.4(2)
C1 Ti1 C5 C6 116.7(2)
C21 Ti1 C5 C6 -34.2(2)
C18 Ti1 C5 C6 91.18(19)
C3 Ti1 C5 C6 -165.27(19)
C20 Ti1 C5 C6 -115.1(2)
C2 Ti1 C5 C6 153.68(19)
C19 Ti1 C5 C6 158.80(16)
C3 C4 C7 C12 -115.6(4)
C5 C4 C7 C12 66.1(4)
Ti1 C4 C7 C12 -23.9(4)
C3 C4 C7 C13 102.8(6)
C5 C4 C7 C13 -75.5(6)
Ti1 C4 C7 C13 -165.6(5)
C3 C4 C7 C10 -56.0(3)
C5 C4 C7 C10 125.7(3)
Ti1 C4 C7 C10 35.7(3)
C3 C4 C7 C8 76.1(5)
C5 C4 C7 C8 -102.2(5)
Ti1 C4 C7 C8 167.7(4)
C3 C4 C7 C9 -174.2(3)
C5 C4 C7 C9 7.5(3)
Ti1 C4 C7 C9 -82.6(3)
C3 C4 C7 C11 -3.4(3)
C5 C4 C7 C11 178.3(3)
Ti1 C4 C7 C11 88.3(3)
C5 Ti1 C17 C21 -127.90(11)
C4 Ti1 C17 C21 -55.5(3)
C1 Ti1 C17 C21 -175.17(9)
C18 Ti1 C17 C21 114.27(13)
C3 Ti1 C17 C21 87.18(17)
C20 Ti1 C17 C21 36.56(9)
C2 Ti1 C17 C21 138.74(10)
C19 Ti1 C17 C21 77.46(10)
C5 Ti1 C17 C18 117.83(11)
C4 Ti1 C17 C18 -169.8(2)
C1 Ti1 C17 C18 70.56(11)
C21 Ti1 C17 C18 -114.27(13)
C3 Ti1 C17 C18 -27.09(19)
C20 Ti1 C17 C18 -77.72(10)
C2 Ti1 C17 C18 24.47(13)
C19 Ti1 C17 C18 -36.81(9)
C5 Ti1 C17 C26 -2.39(18)
C4 Ti1 C17 C26 70.0(3)
C1 Ti1 C17 C26 -49.66(16)
C21 Ti1 C17 C26 125.51(17)
C18 Ti1 C17 C26 -120.22(17)
C3 Ti1 C17 C26 -147.31(15)
C20 Ti1 C17 C26 162.07(15)
C2 Ti1 C17 C26 -95.75(15)
C19 Ti1 C17 C26 -157.03(15)
C21 C17 C18 C19 -0.72(18)
C26 C17 C18 C19 -178.21(14)
Ti1 C17 C18 C19 64.43(11)
C21 C17 C18 C25 172.51(16)
C26 C17 C18 C25 -5.0(3)
Ti1 C17 C18 C25 -122.34(18)
C21 C17 C18 Ti1 -65.15(10)
C26 C17 C18 Ti1 117.36(15)
C5 Ti1 C18 C19 130.95(11)
C4 Ti1 C18 C19 57.13(19)
C17 Ti1 C18 C19 -116.48(13)
C1 Ti1 C18 C19 115.59(10)
C21 Ti1 C18 C19 -78.09(10)
C3 Ti1 C18 C19 51.02(11)
C20 Ti1 C18 C19 -36.85(9)
C2 Ti1 C18 C19 80.95(10)
C5 Ti1 C18 C17 -112.57(11)
C4 Ti1 C18 C17 173.61(14)
C1 Ti1 C18 C17 -127.93(9)
C21 Ti1 C18 C17 38.39(9)
C3 Ti1 C18 C17 167.50(9)
C20 Ti1 C18 C17 79.63(10)
C2 Ti1 C18 C17 -162.57(10)
C19 Ti1 C18 C17 116.48(13)
C5 Ti1 C18 C25 13.5(2)
C4 Ti1 C18 C25 -60.3(2)
C17 Ti1 C18 C25 126.08(19)
C1 Ti1 C18 C25 -1.86(17)
C21 Ti1 C18 C25 164.46(17)
C3 Ti1 C18 C25 -66.42(16)
C20 Ti1 C18 C25 -154.30(17)
C2 Ti1 C18 C25 -36.50(16)
C19 Ti1 C18 C25 -117.45(19)
C17 C18 C19 C20 0.22(18)
C25 C18 C19 C20 -173.63(15)
Ti1 C18 C19 C20 63.87(11)
C17 C18 C19 C24 170.47(16)
C25 C18 C19 C24 -3.4(3)
Ti1 C18 C19 C24 -125.88(17)
C17 C18 C19 Ti1 -63.65(11)
C25 C18 C19 Ti1 122.50(16)
C5 Ti1 C19 C20 134.88(13)
C4 Ti1 C19 C20 87.72(11)
C17 Ti1 C19 C20 -79.28(10)
C1 Ti1 C19 C20 161.82(9)
C21 Ti1 C19 C20 -37.40(9)
C18 Ti1 C19 C20 -116.63(14)
C3 Ti1 C19 C20 104.62(10)
C2 Ti1 C19 C20 139.23(10)
C5 Ti1 C19 C18 -108.49(14)
C4 Ti1 C19 C18 -155.64(9)
C17 Ti1 C19 C18 37.35(9)
C1 Ti1 C19 C18 -81.55(11)
C21 Ti1 C19 C18 79.23(10)
C3 Ti1 C19 C18 -138.75(10)
C20 Ti1 C19 C18 116.63(14)
C2 Ti1 C19 C18 -104.14(10)
C5 Ti1 C19 C24 12.9(2)
C4 Ti1 C19 C24 -34.27(19)
C17 Ti1 C19 C24 158.72(18)
C1 Ti1 C19 C24 39.82(18)
C21 Ti1 C19 C24 -159.39(18)
C18 Ti1 C19 C24 121.4(2)
C3 Ti1 C19 C24 -17.38(17)
C20 Ti1 C19 C24 -122.0(2)
C2 Ti1 C19 C24 17.24(17)
C18 C19 C20 C21 0.38(18)
C24 C19 C20 C21 -169.83(16)
Ti1 C19 C20 C21 64.09(11)
C18 C19 C20 C23 174.15(15)
C24 C19 C20 C23 3.9(3)
Ti1 C19 C20 C23 -122.13(16)
C18 C19 C20 Ti1 -63.72(11)
C24 C19 C20 Ti1 126.07(17)
C5 Ti1 C20 C21 118.96(15)
C4 Ti1 C20 C21 127.00(10)
C17 Ti1 C20 C21 -37.15(9)
C1 Ti1 C20 C21 -151.81(12)
C18 Ti1 C20 C21 -78.85(10)
C3 Ti1 C20 C21 161.48(9)
C2 Ti1 C20 C21 -164.34(9)
C19 Ti1 C20 C21 -115.79(14)
C5 Ti1 C20 C19 -125.25(14)
C4 Ti1 C20 C19 -117.21(10)
C17 Ti1 C20 C19 78.64(10)
C1 Ti1 C20 C19 -36.01(17)
C21 Ti1 C20 C19 115.79(14)
C18 Ti1 C20 C19 36.95(9)
C3 Ti1 C20 C19 -82.73(10)
C2 Ti1 C20 C19 -48.55(11)
C5 Ti1 C20 C23 -3.1(2)
C4 Ti1 C20 C23 4.90(17)
C17 Ti1 C20 C23 -159.24(17)
C1 Ti1 C20 C23 86.10(19)
C21 Ti1 C20 C23 -122.09(18)
C18 Ti1 C20 C23 159.06(17)
C3 Ti1 C20 C23 39.38(16)
C2 Ti1 C20 C23 73.57(16)
C19 Ti1 C20 C23 122.11(19)
C19 C20 C21 C17 -0.83(18)
C23 C20 C21 C17 -174.57(15)
Ti1 C20 C21 C17 63.82(11)
C19 C20 C21 C22 176.43(14)
C23 C20 C21 C22 2.7(2)
Ti1 C20 C21 C22 -118.92(14)
C19 C20 C21 Ti1 -64.65(11)
C23 C20 C21 Ti1 121.61(16)
C18 C17 C21 C20 0.96(17)
C26 C17 C21 C20 178.29(15)
Ti1 C17 C21 C20 -64.46(11)
C18 C17 C21 C22 -175.98(16)
C26 C17 C21 C22 1.4(3)
Ti1 C17 C21 C22 118.61(17)
C18 C17 C21 Ti1 65.41(11)
C26 C17 C21 Ti1 -117.26(16)
C5 Ti1 C21 C20 -135.59(12)
C4 Ti1 C21 C20 -79.16(12)
C17 Ti1 C21 C20 116.92(13)
C1 Ti1 C21 C20 130.5(2)
C18 Ti1 C21 C20 78.60(10)
C3 Ti1 C21 C20 -26.98(13)
C2 Ti1 C21 C20 30.10(17)
C19 Ti1 C21 C20 37.30(9)
C5 Ti1 C21 C17 107.49(13)
C4 Ti1 C21 C17 163.92(9)
C1 Ti1 C21 C17 13.6(2)
C18 Ti1 C21 C17 -38.32(9)
C3 Ti1 C21 C17 -143.90(10)
C20 Ti1 C21 C17 -116.92(13)
C2 Ti1 C21 C17 -86.82(16)
C19 Ti1 C21 C17 -79.62(10)
C5 Ti1 C21 C22 -19.2(2)
C4 Ti1 C21 C22 37.25(17)
C17 Ti1 C21 C22 -126.67(18)
C1 Ti1 C21 C22 -113.1(2)
C18 Ti1 C21 C22 -164.99(16)
C3 Ti1 C21 C22 89.43(16)
C20 Ti1 C21 C22 116.41(18)
C2 Ti1 C21 C22 146.51(15)
C19 Ti1 C21 C22 153.71(16)
C21 C17 C26 C27 131.08(19)
C18 C17 C26 C27 -52.0(2)
Ti1 C17 C26 C27 38.3(2)
C21 C17 C26 C28 9.7(3)
C18 C17 C26 C28 -173.40(17)
Ti1 C17 C26 C28 -83.08(18)
C21 C17 C26 C29 -108.9(2)
C18 C17 C26 C29 68.0(2)
Ti1 C17 C26 C29 158.34(14)
O100 Ti2 C30 C31 167.2(4)
C45 Ti2 C30 C31 68.56(11)
C33 Ti2 C30 C31 -77.62(10)
C34 Ti2 C30 C31 -114.74(13)
C46 Ti2 C30 C31 25.57(12)
C44 Ti2 C30 C31 110.27(11)
C47 Ti2 C30 C31 -16.15(17)
C32 Ti2 C30 C31 -36.69(9)
O100 Ti2 C30 C34 -78.1(4)
C45 Ti2 C30 C34 -176.69(9)
C33 Ti2 C30 C34 37.12(9)
C46 Ti2 C30 C34 140.32(10)
C44 Ti2 C30 C34 -134.98(10)
C47 Ti2 C30 C34 98.59(15)
C31 Ti2 C30 C34 114.74(13)
C32 Ti2 C30 C34 78.05(10)
O100 Ti2 C30 C39 45.6(4)
C45 Ti2 C30 C39 -52.95(15)
C33 Ti2 C30 C39 160.86(15)
C34 Ti2 C30 C39 123.74(17)
C46 Ti2 C30 C39 -95.94(14)
C44 Ti2 C30 C39 -11.25(18)
C47 Ti2 C30 C39 -137.67(14)
C31 Ti2 C30 C39 -121.52(17)
C32 Ti2 C30 C39 -158.21(15)
C34 C30 C31 C32 -0.62(18)
C39 C30 C31 C32 -176.57(15)
Ti2 C30 C31 C32 64.11(11)
C34 C30 C31 C38 171.71(17)
C39 C30 C31 C38 -4.2(3)
Ti2 C30 C31 C38 -123.57(18)
C34 C30 C31 Ti2 -64.73(10)
C39 C30 C31 Ti2 119.32(15)
O100 Ti2 C31 C32 -131.0(5)
C45 Ti2 C31 C32 117.41(10)
C33 Ti2 C31 C32 -36.78(10)
C34 Ti2 C31 C32 -78.36(10)
C46 Ti2 C31 C32 83.01(10)
C30 Ti2 C31 C32 -116.65(14)
C44 Ti2 C31 C32 129.91(10)
C47 Ti2 C31 C32 55.38(11)
C43 Ti2 C31 C32 68.55(17)
O100 Ti2 C31 C30 -14.3(5)
C45 Ti2 C31 C30 -125.94(9)
C33 Ti2 C31 C30 79.88(10)
C34 Ti2 C31 C30 38.29(9)
C46 Ti2 C31 C30 -160.33(9)
C44 Ti2 C31 C30 -113.44(11)
C47 Ti2 C31 C30 172.03(9)
C43 Ti2 C31 C30 -174.80(12)
C32 Ti2 C31 C30 116.65(14)
O100 Ti2 C31 C38 111.2(5)
C45 Ti2 C31 C38 -0.41(16)
C33 Ti2 C31 C38 -154.59(17)
C34 Ti2 C31 C38 163.82(17)
C46 Ti2 C31 C38 -34.80(15)
C30 Ti2 C31 C38 125.53(18)
C44 Ti2 C31 C38 12.10(19)
C47 Ti2 C31 C38 -62.43(16)
C43 Ti2 C31 C38 -49.3(2)
C32 Ti2 C31 C38 -117.81(19)
C30 C31 C32 C33 -0.38(19)
C38 C31 C32 C33 -173.32(16)
Ti2 C31 C32 C33 63.02(12)
C30 C31 C32 C37 168.04(17)
C38 C31 C32 C37 -4.9(3)
Ti2 C31 C32 C37 -128.56(18)
C30 C31 C32 Ti2 -63.40(11)
C38 C31 C32 Ti2 123.65(16)
O100 Ti2 C32 C33 -45.4(6)
C45 Ti2 C32 C33 166.90(9)
C34 Ti2 C32 C33 -37.75(9)
C46 Ti2 C32 C33 143.51(10)
C30 Ti2 C32 C33 -79.76(10)
C44 Ti2 C32 C33 143.51(12)
C47 Ti2 C32 C33 109.01(10)
C43 Ti2 C32 C33 95.35(11)
C31 Ti2 C32 C33 -116.85(14)
O100 Ti2 C32 C31 71.5(6)
C45 Ti2 C32 C31 -76.26(11)
C33 Ti2 C32 C31 116.85(14)
C34 Ti2 C32 C31 79.09(10)
C46 Ti2 C32 C31 -99.65(10)
C30 Ti2 C32 C31 37.09(9)
C44 Ti2 C32 C31 -99.64(13)
C47 Ti2 C32 C31 -134.14(10)
C43 Ti2 C32 C31 -147.80(10)
O100 Ti2 C32 C37 -164.4(6)
C45 Ti2 C32 C37 47.91(18)
C33 Ti2 C32 C37 -119.0(2)
C34 Ti2 C32 C37 -156.74(18)
C46 Ti2 C32 C37 24.52(16)
C30 Ti2 C32 C37 161.25(18)
C44 Ti2 C32 C37 24.5(2)
C47 Ti2 C32 C37 -9.98(17)
C43 Ti2 C32 C37 -23.64(19)
C31 Ti2 C32 C37 124.2(2)
C31 C32 C33 C34 1.24(19)
C37 C32 C33 C34 -167.63(16)
Ti2 C32 C33 C34 64.99(11)
C31 C32 C33 C36 175.05(15)
C37 C32 C33 C36 6.2(3)
Ti2 C32 C33 C36 -121.19(16)
C31 C32 C33 Ti2 -63.76(12)
C37 C32 C33 Ti2 127.38(17)
O100 Ti2 C33 C32 148.0(4)
C45 Ti2 C33 C32 -24.68(17)
C34 Ti2 C33 C32 115.50(14)
C46 Ti2 C33 C32 -42.70(11)
C30 Ti2 C33 C32 78.02(10)
C44 Ti2 C33 C32 -116.97(17)
C47 Ti2 C33 C32 -78.66(10)
C43 Ti2 C33 C32 -112.48(10)
C31 Ti2 C33 C32 36.70(9)
O100 Ti2 C33 C34 32.5(4)
C45 Ti2 C33 C34 -140.19(12)
C46 Ti2 C33 C34 -158.20(9)
C30 Ti2 C33 C34 -37.48(9)
C44 Ti2 C33 C34 127.52(16)
C47 Ti2 C33 C34 165.84(9)
C43 Ti2 C33 C34 132.02(9)
C31 Ti2 C33 C34 -78.81(10)
C32 Ti2 C33 C34 -115.50(14)
O100 Ti2 C33 C36 -90.8(5)
C45 Ti2 C33 C36 96.52(18)
C34 Ti2 C33 C36 -123.29(19)
C46 Ti2 C33 C36 78.50(16)
C30 Ti2 C33 C36 -160.78(17)
C44 Ti2 C33 C36 4.2(3)
C47 Ti2 C33 C36 42.55(16)
C43 Ti2 C33 C36 8.72(17)
C31 Ti2 C33 C36 157.90(17)
C32 Ti2 C33 C36 121.20(19)
C32 C33 C34 C30 -1.62(18)
C36 C33 C34 C30 -175.24(16)
Ti2 C33 C34 C30 64.25(11)
C32 C33 C34 C35 174.36(15)
C36 C33 C34 C35 0.7(3)
Ti2 C33 C34 C35 -119.78(15)
C32 C33 C34 Ti2 -65.87(12)
C36 C33 C34 Ti2 120.51(17)
C31 C30 C34 C33 1.37(17)
C39 C30 C34 C33 177.19(15)
Ti2 C30 C34 C33 -64.18(11)
C31 C30 C34 C35 -174.11(16)
C39 C30 C34 C35 1.7(3)
Ti2 C30 C34 C35 120.34(17)
C31 C30 C34 Ti2 65.55(11)
C39 C30 C34 Ti2 -118.63(16)
O100 Ti2 C34 C33 -148.2(4)
C45 Ti2 C34 C33 123.72(16)
C46 Ti2 C34 C33 39.79(16)
C30 Ti2 C34 C33 116.17(13)
C44 Ti2 C34 C33 -144.08(12)
C47 Ti2 C34 C33 -21.64(14)
C43 Ti2 C34 C33 -79.10(12)
C31 Ti2 C34 C33 78.36(10)
C32 Ti2 C34 C33 37.32(9)
O100 Ti2 C34 C30 95.6(4)
C45 Ti2 C34 C30 7.6(2)
C33 Ti2 C34 C30 -116.17(13)
C46 Ti2 C34 C30 -76.37(14)
C44 Ti2 C34 C30 99.75(14)
C47 Ti2 C34 C30 -137.81(10)
C43 Ti2 C34 C30 164.74(9)
C31 Ti2 C34 C30 -37.81(9)
C32 Ti2 C34 C30 -78.85(10)
O100 Ti2 C34 C35 -31.9(5)
C45 Ti2 C34 C35 -119.90(18)
C33 Ti2 C34 C35 116.38(18)
C46 Ti2 C34 C35 156.17(13)
C30 Ti2 C34 C35 -127.46(18)
C44 Ti2 C34 C35 -27.7(2)
C47 Ti2 C34 C35 94.73(15)
C43 Ti2 C34 C35 37.28(18)
C31 Ti2 C34 C35 -165.26(16)
C32 Ti2 C34 C35 153.69(16)
C31 C30 C39 C40 -169.30(16)
C34 C30 C39 C40 15.6(2)
Ti2 C30 C39 C40 -76.83(18)
C31 C30 C39 C42 -49.8(2)
C34 C30 C39 C42 135.13(17)
Ti2 C30 C39 C42 42.71(19)
C31 C30 C39 C41 71.0(2)
C34 C30 C39 C41 -104.2(2)
Ti2 C30 C39 C41 163.43(14)
O100 Ti2 C43 C47 177.3(4)
C45 Ti2 C43 C47 -78.15(10)
C33 Ti2 C43 C47 67.87(11)
C34 Ti2 C43 C47 111.46(11)
C46 Ti2 C43 C47 -36.99(10)
C44 Ti2 C43 C47 -114.78(13)
C31 Ti2 C43 C47 -20.05(18)
C32 Ti2 C43 C47 24.06(13)
O100 Ti2 C43 C44 -67.9(4)
C45 Ti2 C43 C44 36.63(9)
C33 Ti2 C43 C44 -177.35(9)
C34 Ti2 C43 C44 -133.76(10)
C46 Ti2 C43 C44 77.79(10)
C47 Ti2 C43 C44 114.78(13)
C31 Ti2 C43 C44 94.73(15)
C32 Ti2 C43 C44 138.84(10)
O100 Ti2 C43 C52 56.5(4)
C45 Ti2 C43 C52 161.08(16)
C33 Ti2 C43 C52 -52.90(15)
C34 Ti2 C43 C52 -9.31(18)
C46 Ti2 C43 C52 -157.76(16)
C44 Ti2 C43 C52 124.45(18)
C47 Ti2 C43 C52 -120.77(18)
C31 Ti2 C43 C52 -140.82(14)
C32 Ti2 C43 C52 -96.71(14)
C47 C43 C44 C45 1.44(18)
C52 C43 C44 C45 177.96(15)
Ti2 C43 C44 C45 -63.32(11)
C47 C43 C44 C51 -173.88(17)
C52 C43 C44 C51 2.6(3)
Ti2 C43 C44 C51 121.37(18)
C47 C43 C44 Ti2 64.76(11)
C52 C43 C44 Ti2 -118.72(16)
O100 Ti2 C44 C45 -135.9(5)
C33 Ti2 C44 C45 123.50(17)
C34 Ti2 C44 C45 -140.06(12)
C46 Ti2 C44 C45 37.61(9)
C30 Ti2 C44 C45 -76.74(12)
C47 Ti2 C44 C45 79.11(10)
C43 Ti2 C44 C45 117.10(13)
C31 Ti2 C44 C45 -21.36(13)
C32 Ti2 C44 C45 37.61(16)
O100 Ti2 C44 C43 107.0(5)
C45 Ti2 C44 C43 -117.10(13)
C33 Ti2 C44 C43 6.4(2)
C34 Ti2 C44 C43 102.84(14)
C46 Ti2 C44 C43 -79.49(10)
C30 Ti2 C44 C43 166.16(9)
C47 Ti2 C44 C43 -37.99(9)
C31 Ti2 C44 C43 -138.46(10)
C32 Ti2 C44 C43 -79.50(14)
O100 Ti2 C44 C51 -20.1(5)
C45 Ti2 C44 C51 115.74(19)
C33 Ti2 C44 C51 -120.76(19)
C34 Ti2 C44 C51 -24.3(2)
C46 Ti2 C44 C51 153.35(17)
C30 Ti2 C44 C51 39.00(19)
C47 Ti2 C44 C51 -165.15(17)
C43 Ti2 C44 C51 -127.16(19)
C31 Ti2 C44 C51 94.38(16)
C32 Ti2 C44 C51 153.34(14)
C43 C44 C45 C46 -1.48(18)
C51 C44 C45 C46 174.34(16)
Ti2 C44 C45 C46 -65.18(12)
C43 C44 C45 C50 -174.59(16)
C51 C44 C45 C50 1.2(3)
Ti2 C44 C45 C50 121.70(17)
C43 C44 C45 Ti2 63.71(11)
C51 C44 C45 Ti2 -120.48(16)
O100 Ti2 C45 C46 158.8(4)
C33 Ti2 C45 C46 -28.33(18)
C34 Ti2 C45 C46 -117.76(16)
C30 Ti2 C45 C46 -112.55(10)
C44 Ti2 C45 C46 115.39(14)
C47 Ti2 C45 C46 37.14(10)
C43 Ti2 C45 C46 78.56(11)
C31 Ti2 C45 C46 -78.91(11)
C32 Ti2 C45 C46 -43.98(12)
O100 Ti2 C45 C44 43.4(4)
C33 Ti2 C45 C44 -143.72(12)
C34 Ti2 C45 C44 126.85(16)
C46 Ti2 C45 C44 -115.39(14)
C30 Ti2 C45 C44 132.07(9)
C47 Ti2 C45 C44 -78.25(10)
C43 Ti2 C45 C44 -36.83(9)
C31 Ti2 C45 C44 165.70(9)
C32 Ti2 C45 C44 -159.37(9)
O100 Ti2 C45 C50 -79.9(4)
C33 Ti2 C45 C50 93.05(18)
C34 Ti2 C45 C50 3.6(3)
C46 Ti2 C45 C50 121.4(2)
C30 Ti2 C45 C50 8.84(18)
C44 Ti2 C45 C50 -123.23(19)
C47 Ti2 C45 C50 158.52(18)
C43 Ti2 C45 C50 -160.06(18)
C31 Ti2 C45 C50 42.47(16)
C32 Ti2 C45 C50 77.40(16)
C44 C45 C46 C47 0.93(19)
C50 C45 C46 C47 174.17(16)
Ti2 C45 C46 C47 -64.41(12)
C44 C45 C46 C49 -169.27(17)
C50 C45 C46 C49 4.0(3)
Ti2 C45 C46 C49 125.39(19)
C44 C45 C46 Ti2 65.34(11)
C50 C45 C46 Ti2 -121.42(17)
O100 Ti2 C46 C45 -29.0(6)
C33 Ti2 C46 C45 165.03(10)
C34 Ti2 C46 C45 140.28(12)
C30 Ti2 C46 C45 93.72(11)
C44 Ti2 C46 C45 -37.62(10)
C47 Ti2 C46 C45 -116.33(15)
C43 Ti2 C46 C45 -79.20(11)
C31 Ti2 C46 C45 108.12(10)
C32 Ti2 C46 C45 142.38(10)
O100 Ti2 C46 C47 87.3(6)
C45 Ti2 C46 C47 116.33(15)
C33 Ti2 C46 C47 -78.64(11)
C34 Ti2 C46 C47 -103.39(14)
C30 Ti2 C46 C47 -149.95(10)
C44 Ti2 C46 C47 78.71(11)
C43 Ti2 C46 C47 37.13(10)
C31 Ti2 C46 C47 -135.55(10)
C32 Ti2 C46 C47 -101.30(11)
O100 Ti2 C46 C49 -150.1(6)
C45 Ti2 C46 C49 -121.1(2)
C33 Ti2 C46 C49 43.90(18)
C34 Ti2 C46 C49 19.1(2)
C30 Ti2 C46 C49 -27.41(19)
C44 Ti2 C46 C49 -158.75(19)
C47 Ti2 C46 C49 122.5(2)
C43 Ti2 C46 C49 159.67(19)
C31 Ti2 C46 C49 -13.01(17)
C32 Ti2 C46 C49 21.25(17)
C45 C46 C47 C43 -0.04(19)
C49 C46 C47 C43 170.07(18)
Ti2 C46 C47 C43 -64.03(11)
C45 C46 C47 C48 -173.14(16)
C49 C46 C47 C48 -3.0(3)
Ti2 C46 C47 C48 122.87(17)
C45 C46 C47 Ti2 63.99(12)
C49 C46 C47 Ti2 -125.90(19)
C44 C43 C47 C46 -0.86(18)
C52 C43 C47 C46 -177.52(15)
Ti2 C43 C47 C46 63.85(12)
C44 C43 C47 C48 171.65(17)
C52 C43 C47 C48 -5.0(3)
Ti2 C43 C47 C48 -123.64(18)
C44 C43 C47 Ti2 -64.71(11)
C52 C43 C47 Ti2 118.63(15)
O100 Ti2 C47 C46 -119.7(5)
C45 Ti2 C47 C46 -37.09(10)
C33 Ti2 C47 C46 115.89(11)
C34 Ti2 C47 C46 128.68(11)
C30 Ti2 C47 C46 64.22(17)
C44 Ti2 C47 C46 -78.47(11)
C43 Ti2 C47 C46 -116.49(15)
C31 Ti2 C47 C46 53.60(12)
C32 Ti2 C47 C46 81.69(11)
O100 Ti2 C47 C43 -3.2(5)
C45 Ti2 C47 C43 79.39(10)
C33 Ti2 C47 C43 -127.63(10)
C34 Ti2 C47 C43 -114.84(11)
C46 Ti2 C47 C43 116.49(15)
C30 Ti2 C47 C43 -179.30(12)
C44 Ti2 C47 C43 38.02(9)
C31 Ti2 C47 C43 170.08(9)
C32 Ti2 C47 C43 -161.83(10)
O100 Ti2 C47 C48 122.8(5)
C45 Ti2 C47 C48 -154.61(18)
C33 Ti2 C47 C48 -1.63(17)
C34 Ti2 C47 C48 11.2(2)
C46 Ti2 C47 C48 -117.5(2)
C30 Ti2 C47 C48 -53.3(2)
C44 Ti2 C47 C48 164.01(18)
C43 Ti2 C47 C48 126.0(2)
C31 Ti2 C47 C48 -63.92(17)
C32 Ti2 C47 C48 -35.83(16)
C47 C43 C52 C57 106.8(17)
C44 C43 C52 C57 -69.2(17)
Ti2 C43 C52 C57 -162.2(17)
C47 C43 C52 C53 -51.1(2)
C44 C43 C52 C53 133.0(2)
Ti2 C43 C52 C53 39.9(2)
C47 C43 C52 C56 -117.3(12)
C44 C43 C52 C56 66.7(12)
Ti2 C43 C52 C56 -26.3(12)
C47 C43 C52 C54 71.5(3)
C44 C43 C52 C54 -104.4(2)
Ti2 C43 C52 C54 162.52(19)
C47 C43 C52 C55 -170.82(18)
C44 C43 C52 C55 13.2(3)
Ti2 C43 C52 C55 -79.8(2)
C47 C43 C52 C58 -9.3(9)
C44 C43 C52 C58 174.8(9)
Ti2 C43 C52 C58 81.7(9)
